data_4030418
loop_
_publ_author_name
'Olbrich, Martin'
'Mayer, Peter'
'Trauner, Dirk'

_publ_section_title
;
 Synthetic Studies toward Polytwistane Hydrocarbon Nanorods.
;
_journal_issue 4
_journal_name_full 'The Journal of organic chemistry'
_journal_page_first 2042
_journal_page_last 2055
_journal_paper_doi 10.1021/jo502618g
_journal_volume 80
_journal_year 2015
_chemical_formula_moiety 'C30 H30 Br P Pd'
_chemical_formula_sum 'C30 H30 Br P Pd'
_chemical_formula_weight 607.86
_space_group_IT_number 14
_symmetry_cell_setting monoclinic
_symmetry_Int_Tables_number 14
_symmetry_space_group_name_Hall '-P 2ybc'
_symmetry_space_group_name_H-M 'P 1 21/c 1'
_atom_sites_solution_hydrogens geom
_atom_sites_solution_primary direct
_atom_sites_solution_secondary difmap
_audit_block_code Pd_Br_PPH3_C12H15_qn163_trauner
_audit_creation_date 12-Jun-12
_audit_creation_method 'form98_non/compatible with shelxl97-2'
_audit_update_record 12-Jun-12
_cell_angle_alpha 90.00
_cell_angle_beta 105.8240(10)
_cell_angle_gamma 90.00
_cell_formula_units_Z 4
_cell_length_a 10.0125(2)
_cell_length_b 19.3538(4)
_cell_length_c 13.1438(2)
_cell_measurement_reflns_used 10487
_cell_measurement_temperature 200(2)
_cell_measurement_theta_max 27.485
_cell_measurement_theta_min 3.134
_cell_volume 2450.48(8)
_computing_cell_refinement 'HKL Scalepack (Otwinowski & Minor 1997)'
_computing_data_collection 'Collect (Bruker AXS BV, 1997-2004)'
_computing_data_reduction 'HKL Denzo and Scalepack (Otwinowski & Minor 1997)'
_computing_structure_refinement
;
Sheldrick, G. M. (2008).
<i>Acta Cryst.</i> A<b>64</b>, 112--122.
;
_computing_structure_solution
;
A. Altomare, M. C. Burla, M. Camalli, G. L. Cascarano, C. Giacovazzo, A.
Guagliardi, A. G. G. Moliterni, G. Polidori, R. Spagna: SIR97: a new tool for
crystal structure determination and refinement; J. Appl. Crystallogr. 1999,
32, 115-119.
;
_diffrn_ambient_temperature 200(2)
_diffrn_detector_area_resol_mean 9
_diffrn_measured_fraction_theta_full 0.981
_diffrn_measured_fraction_theta_max 0.981
_diffrn_measurement_device '95mm CCD camera on \k-goniostat'
_diffrn_measurement_device_type KappaCCD
_diffrn_measurement_method 'CCD; rotation images; thick slices'
_diffrn_orient_matrix_type 'by Bruker AXS Collect from scalepack cell'
_diffrn_orient_matrix_UB_11 -0.0401352
_diffrn_orient_matrix_UB_12 0.0017766
_diffrn_orient_matrix_UB_13 0.0617794
_diffrn_orient_matrix_UB_21 0.0908625
_diffrn_orient_matrix_UB_22 -0.0155584
_diffrn_orient_matrix_UB_23 0.0476659
_diffrn_orient_matrix_UB_31 0.0301585
_diffrn_orient_matrix_UB_32 0.0492393
_diffrn_orient_matrix_UB_33 0.0128322
_diffrn_radiation_collimation 0.20
_diffrn_radiation_monochromator 'MONTEL, graded multilayered X-ray optics'
_diffrn_radiation_source 'rotating anode'
_diffrn_radiation_type MoK\a
_diffrn_radiation_wavelength 0.71073
_diffrn_reflns_av_R_equivalents 0.0689
_diffrn_reflns_av_sigmaI/netI 0.0427
_diffrn_reflns_limit_h_max 13
_diffrn_reflns_limit_h_min -13
_diffrn_reflns_limit_k_max 25
_diffrn_reflns_limit_k_min -22
_diffrn_reflns_limit_l_max 17
_diffrn_reflns_limit_l_min -17
_diffrn_reflns_number 40313
_diffrn_reflns_theta_full 27.80
_diffrn_reflns_theta_max 27.80
_diffrn_reflns_theta_min 3.17
_diffrn_source_current 55.00
_diffrn_source_power 3.025
_diffrn_source_type 'FR 591 generator'
_diffrn_source_voltage 55.00
_exptl_absorpt_coefficient_mu 2.470
_exptl_absorpt_correction_T_max 0.7142
_exptl_absorpt_correction_T_min 0.6198
_exptl_absorpt_correction_type multi-scan
_exptl_absorpt_process_details
;
 Sheldrick, G.M. SADABS. Version 2008/1.
 Multi-Scan Absorption Correction Program.
 University of G\"ottingen, Germany, 2008.
;
_exptl_crystal_colour yellow
_exptl_crystal_density_diffrn 1.64765(5)
_exptl_crystal_density_method 'not measured'
_exptl_crystal_description block
_exptl_crystal_F_000 1224
_exptl_crystal_size_max 0.22
_exptl_crystal_size_mid 0.14
_exptl_crystal_size_min 0.11
_refine_diff_density_max 0.596
_refine_diff_density_min -0.403
_refine_diff_density_rms 0.080
_refine_ls_extinction_method none
_refine_ls_goodness_of_fit_ref 1.037
_refine_ls_hydrogen_treatment constr
_refine_ls_matrix_type full
_refine_ls_number_parameters 298
_refine_ls_number_reflns 5698
_refine_ls_number_restraints 0
_refine_ls_restrained_S_all 1.037
_refine_ls_R_factor_all 0.0475
_refine_ls_R_factor_gt 0.0321
_refine_ls_shift/su_max 0.000
_refine_ls_shift/su_mean 0.000
_refine_ls_structure_factor_coef Fsqd
_refine_ls_weighting_details 'calc w=1/[\s^2^(Fo^2^)+(0.0285P)^2^+1.7410P] where P=(Fo^2^+2Fc^2^)/3'
_refine_ls_weighting_scheme calc
_refine_ls_wR_factor_gt 0.0706
_refine_ls_wR_factor_ref 0.0766
_reflns_number_gt 4597
_reflns_number_total 5698
_reflns_threshold_expression >2sigma(I)
_cod_data_source_file jo502618g_si_002.cif
_cod_data_source_block compound42
_cod_depositor_comments 'Adding full bibliography for 4030407--4030418.cif.'
_cod_original_sg_symbol_H-M 'P 21/c'
_cod_database_code 4030418

loop_
_symmetry_equiv_pos_as_xyz
'x, y, z'
'-x, y+1/2, -z+1/2'
'-x, -y, -z'
'x, -y-1/2, z-1/2'

loop_
_atom_site_label
_atom_site_type_symbol
_atom_site_fract_x
_atom_site_fract_y
_atom_site_fract_z
_atom_site_U_iso_or_equiv
_atom_site_adp_type
_atom_site_occupancy
_atom_site_symmetry_multiplicity
_atom_site_calc_flag
_atom_site_refinement_flags
Pd1 Pd 0.233264(19) 0.136188(10) 0.140210(14) 0.02819(7) Uani 1 1 d .
Br1 Br 0.20508(3) 0.004232(16) 0.13649(3) 0.04932(10) Uani 1 1 d .
P1 P 0.42537(6) 0.13884(3) 0.28302(5) 0.02345(14) Uani 1 1 d .
C1 C 0.0169(3) 0.14730(17) 0.0248(2) 0.0475(8) Uani 1 1 d .
H1 H -0.0019 0.0992 0.0260 0.057 Uiso 1 1 calc R
C2 C 0.1129(3) 0.17558(18) -0.0174(2) 0.0465(8) Uani 1 1 d .
H2 H 0.1620 0.1527 -0.0600 0.056 Uiso 1 1 calc R
C3 C 0.1273(3) 0.25064(15) 0.0160(2) 0.0359(6) Uani 1 1 d .
H3 H 0.1689 0.2813 -0.0285 0.043 Uiso 1 1 calc R
C4 C 0.2154(2) 0.24204(14) 0.13131(18) 0.0279(5) Uani 1 1 d .
H4 H 0.3072 0.2660 0.1461 0.033 Uiso 1 1 calc R
C5 C 0.1313(3) 0.26367(14) 0.20604(19) 0.0299(5) Uani 1 1 d .
H5 H 0.1886 0.2606 0.2812 0.036 Uiso 1 1 calc R
C6 C 0.0902(3) 0.33919(15) 0.1754(2) 0.0379(6) Uani 1 1 d .
H6A H 0.0688 0.3642 0.2348 0.045 Uiso 1 1 calc R
H6B H 0.1657 0.3638 0.1551 0.045 Uiso 1 1 calc R
C7 C -0.0391(3) 0.33318(15) 0.0812(2) 0.0360(6) Uani 1 1 d .
H7 H -0.0528 0.3759 0.0369 0.043 Uiso 1 1 calc R
C8 C -0.1610(3) 0.32152(18) 0.1282(2) 0.0452(7) Uani 1 1 d .
H8A H -0.2437 0.3060 0.0725 0.054 Uiso 1 1 calc R
H8B H -0.1844 0.3650 0.1592 0.054 Uiso 1 1 calc R
C9 C -0.1167(3) 0.26568(19) 0.2145(3) 0.0497(8) Uani 1 1 d .
H9A H -0.0805 0.2877 0.2846 0.060 Uiso 1 1 calc R
H9B H -0.1975 0.2367 0.2163 0.060 Uiso 1 1 calc R
C10 C -0.0032(3) 0.22064(15) 0.1890(2) 0.0364(6) Uani 1 1 d .
H10 H 0.0136 0.1777 0.2330 0.044 Uiso 1 1 calc R
C11 C -0.0566(3) 0.20315(16) 0.0703(2) 0.0413(7) Uani 1 1 d .
H11 H -0.1591 0.1949 0.0500 0.050 Uiso 1 1 calc R
C12 C -0.0217(3) 0.26921(15) 0.0162(2) 0.0353(6) Uani 1 1 d .
H12 H -0.0827 0.2729 -0.0578 0.042 Uiso 1 1 calc R
C13 C 0.5805(2) 0.09993(13) 0.25787(19) 0.0264(5) Uani 1 1 d .
C14 C 0.5655(3) 0.05466(14) 0.1733(2) 0.0326(6) Uani 1 1 d .
H14 H 0.4754 0.0436 0.1301 0.039 Uiso 1 1 calc R
C15 C 0.6816(3) 0.02564(16) 0.1520(2) 0.0420(7) Uani 1 1 d .
H15 H 0.6706 -0.0053 0.0942 0.050 Uiso 1 1 calc R
C16 C 0.8129(3) 0.04132(16) 0.2140(2) 0.0413(7) Uani 1 1 d .
H16 H 0.8921 0.0219 0.1982 0.050 Uiso 1 1 calc R
C17 C 0.8285(3) 0.08504(15) 0.2986(2) 0.0370(6) Uani 1 1 d .
H17 H 0.9188 0.0950 0.3424 0.044 Uiso 1 1 calc R
C18 C 0.7134(3) 0.11475(14) 0.3205(2) 0.0319(6) Uani 1 1 d .
H18 H 0.7255 0.1454 0.3788 0.038 Uiso 1 1 calc R
C19 C 0.4866(2) 0.22383(13) 0.33612(18) 0.0250(5) Uani 1 1 d .
C20 C 0.5595(3) 0.26541(14) 0.2833(2) 0.0302(5) Uani 1 1 d .
H20 H 0.5780 0.2491 0.2203 0.036 Uiso 1 1 calc R
C21 C 0.6052(3) 0.33026(14) 0.3218(2) 0.0352(6) Uani 1 1 d .
H21 H 0.6577 0.3575 0.2865 0.042 Uiso 1 1 calc R
C22 C 0.5750(3) 0.35567(15) 0.4112(2) 0.0399(7) Uani 1 1 d .
H22 H 0.6059 0.4003 0.4373 0.048 Uiso 1 1 calc R
C23 C 0.4997(3) 0.31553(15) 0.4623(2) 0.0377(6) Uani 1 1 d .
H23 H 0.4770 0.3331 0.5230 0.045 Uiso 1 1 calc R
C24 C 0.4568(3) 0.25020(14) 0.4260(2) 0.0316(6) Uani 1 1 d .
H24 H 0.4063 0.2228 0.4627 0.038 Uiso 1 1 calc R
C25 C 0.3959(3) 0.09677(13) 0.39914(19) 0.0268(5) Uani 1 1 d .
C26 C 0.5014(3) 0.09072(14) 0.49262(19) 0.0330(6) Uani 1 1 d .
H26 H 0.5936 0.1034 0.4941 0.040 Uiso 1 1 calc R
C27 C 0.4730(3) 0.06639(14) 0.5835(2) 0.0404(7) Uani 1 1 d .
H27 H 0.5453 0.0625 0.6473 0.048 Uiso 1 1 calc R
C28 C 0.3395(4) 0.04782(16) 0.5808(2) 0.0459(8) Uani 1 1 d .
H28 H 0.3193 0.0322 0.6435 0.055 Uiso 1 1 calc R
C29 C 0.2359(3) 0.05171(16) 0.4887(3) 0.0451(7) Uani 1 1 d .
H29 H 0.1448 0.0373 0.4874 0.054 Uiso 1 1 calc R
C30 C 0.2619(3) 0.07649(14) 0.3969(2) 0.0357(6) Uani 1 1 d .
H30 H 0.1890 0.0796 0.3332 0.043 Uiso 1 1 calc R

loop_
_atom_site_aniso_label
_atom_site_aniso_U_11
_atom_site_aniso_U_22
_atom_site_aniso_U_33
_atom_site_aniso_U_23
_atom_site_aniso_U_13
_atom_site_aniso_U_12
Pd1 0.02553(11) 0.02976(13) 0.02617(11) -0.00276(8) 0.00177(7) 0.00245(8)
Br1 0.04344(18) 0.03085(18) 0.0649(2) -0.01170(14) -0.00007(15) 0.00124(13)
P1 0.0216(3) 0.0249(3) 0.0232(3) 0.0002(2) 0.0049(2) 0.0006(2)
C1 0.0403(17) 0.0370(18) 0.0459(17) -0.0045(13) -0.0209(14) 0.0054(13)
C2 0.0494(18) 0.057(2) 0.0253(13) -0.0049(13) -0.0030(12) 0.0193(16)
C3 0.0378(15) 0.0445(18) 0.0261(13) 0.0074(11) 0.0101(11) 0.0098(12)
C4 0.0228(12) 0.0360(15) 0.0249(12) 0.0054(10) 0.0067(10) 0.0006(10)
C5 0.0282(13) 0.0350(15) 0.0241(12) 0.0019(10) 0.0031(10) 0.0056(11)
C6 0.0399(15) 0.0358(16) 0.0363(14) -0.0003(12) 0.0077(12) 0.0045(12)
C7 0.0382(15) 0.0377(17) 0.0314(14) 0.0096(12) 0.0081(11) 0.0104(12)
C8 0.0348(15) 0.055(2) 0.0468(17) 0.0116(15) 0.0130(13) 0.0170(14)
C9 0.0391(16) 0.066(2) 0.0507(18) 0.0197(16) 0.0238(14) 0.0148(15)
C10 0.0294(13) 0.0434(18) 0.0380(14) 0.0140(12) 0.0119(11) 0.0070(12)
C11 0.0241(13) 0.0434(18) 0.0491(17) 0.0045(13) -0.0022(12) 0.0008(12)
C12 0.0327(14) 0.0455(18) 0.0239(12) 0.0026(11) 0.0011(10) 0.0091(12)
C13 0.0254(12) 0.0257(14) 0.0294(12) 0.0077(10) 0.0096(10) 0.0036(10)
C14 0.0344(14) 0.0343(15) 0.0283(13) 0.0005(11) 0.0072(11) 0.0037(11)
C15 0.0529(18) 0.0406(18) 0.0369(15) 0.0004(12) 0.0198(14) 0.0114(14)
C16 0.0386(16) 0.0404(17) 0.0518(17) 0.0113(14) 0.0243(14) 0.0118(13)
C17 0.0261(13) 0.0395(17) 0.0467(16) 0.0050(13) 0.0121(12) 0.0011(12)
C18 0.0300(13) 0.0321(15) 0.0348(13) 0.0000(11) 0.0106(11) -0.0014(11)
C19 0.0198(11) 0.0252(13) 0.0282(12) 0.0016(10) 0.0035(9) 0.0026(10)
C20 0.0304(13) 0.0307(15) 0.0303(13) 0.0025(11) 0.0099(10) 0.0013(11)
C21 0.0326(14) 0.0298(15) 0.0430(15) 0.0065(12) 0.0101(12) -0.0042(11)
C22 0.0440(16) 0.0248(15) 0.0481(17) -0.0043(12) 0.0076(13) -0.0028(12)
C23 0.0474(17) 0.0302(16) 0.0373(15) -0.0075(12) 0.0144(12) 0.0009(13)
C24 0.0313(13) 0.0315(15) 0.0336(13) -0.0003(11) 0.0113(11) -0.0016(11)
C25 0.0321(13) 0.0217(13) 0.0283(12) 0.0018(10) 0.0114(10) 0.0009(10)
C26 0.0407(15) 0.0273(14) 0.0293(13) -0.0006(10) 0.0069(11) -0.0042(11)
C27 0.061(2) 0.0304(16) 0.0283(14) -0.0008(11) 0.0097(13) 0.0018(13)
C28 0.067(2) 0.0360(17) 0.0439(17) 0.0097(13) 0.0312(16) 0.0140(15)
C29 0.0425(17) 0.0426(18) 0.0589(19) 0.0145(15) 0.0285(15) 0.0037(14)
C30 0.0321(14) 0.0345(16) 0.0421(15) 0.0051(12) 0.0127(12) 0.0009(11)

loop_
_atom_type_symbol
_atom_type_description
_atom_type_scat_dispersion_real
_atom_type_scat_dispersion_imag
_atom_type_scat_source
C C 0.0033 0.0016 'International Tables Vol C Tables 4.2.6.8 and 6.1.1.4'
H H 0.0000 0.0000 'International Tables Vol C Tables 4.2.6.8 and 6.1.1.4'
Br Br -0.2901 2.4595 'International Tables Vol C Tables 4.2.6.8 and 6.1.1.4'
P P 0.1023 0.0942 'International Tables Vol C Tables 4.2.6.8 and 6.1.1.4'
Pd Pd -0.9988 1.0072 'International Tables Vol C Tables 4.2.6.8 and 6.1.1.4'

loop_
_exptl_crystal_face_index_h
_exptl_crystal_face_index_k
_exptl_crystal_face_index_l
_exptl_crystal_face_perp_dist
-1 1 17 0.047000
2 -1 -19 0.087000
11 1 -2 0.066000
-11 -1 1 0.039000
-1 12 1 0.083000
1 -10 0 0.107000
12 13 -4 0.093000
-11 -12 4 0.033000
13 -18 12 0.086000

loop_
_geom_angle_atom_site_label_1
_geom_angle_atom_site_label_2
_geom_angle_atom_site_label_3
_geom_angle
C4 Pd1 C2 65.78(11)
C4 Pd1 C1 79.45(10)
C2 Pd1 C1 34.72(12)
C4 Pd1 P1 93.72(7)
C2 Pd1 P1 150.92(10)
C1 Pd1 P1 166.10(9)
C4 Pd1 Br1 169.05(7)
C2 Pd1 Br1 107.08(9)
C1 Pd1 Br1 90.09(8)
P1 Pd1 Br1 95.805(19)
C25 P1 C19 101.32(11)
C25 P1 C13 107.80(11)
C19 P1 C13 103.06(11)
C25 P1 Pd1 112.58(8)
C19 P1 Pd1 116.89(8)
C13 P1 Pd1 113.93(8)
C2 C1 C11 110.4(3)
C2 C1 Pd1 70.11(17)
C11 C1 Pd1 106.19(18)
C2 C1 H1 124.8
C11 C1 H1 124.8
Pd1 C1 H1 93.1
C1 C2 C3 107.0(3)
C1 C2 Pd1 75.17(17)
C3 C2 Pd1 94.24(16)
C1 C2 H2 126.5
C3 C2 H2 126.5
Pd1 C2 H2 98.8
C2 C3 C12 102.1(2)
C2 C3 C4 99.5(2)
C12 C3 C4 108.6(2)
C2 C3 H3 115.0
C12 C3 H3 115.0
C4 C3 H3 115.0
C5 C4 C3 109.7(2)
C5 C4 Pd1 107.05(17)
C3 C4 Pd1 100.43(17)
C5 C4 H4 112.9
C3 C4 H4 112.9
Pd1 C4 H4 112.9
C4 C5 C6 104.4(2)
C4 C5 C10 111.9(2)
C6 C5 C10 108.2(2)
C4 C5 H5 110.7
C6 C5 H5 110.7
C10 C5 H5 110.7
C7 C6 C5 104.2(2)
C7 C6 H6A 110.9
C5 C6 H6A 110.9
C7 C6 H6B 110.9
C5 C6 H6B 110.9
H6A C6 H6B 108.9
C8 C7 C6 106.1(2)
C8 C7 C12 109.2(2)
C6 C7 C12 108.1(2)
C8 C7 H7 111.1
C6 C7 H7 111.1
C12 C7 H7 111.1
C7 C8 C9 107.4(2)
C7 C8 H8A 110.2
C9 C8 H8A 110.2
C7 C8 H8B 110.2
C9 C8 H8B 110.2
H8A C8 H8B 108.5
C10 C9 C8 108.5(2)
C10 C9 H9A 110.0
C8 C9 H9A 110.0
C10 C9 H9B 110.0
C8 C9 H9B 110.0
H9A C9 H9B 108.4
C9 C10 C11 105.7(2)
C9 C10 C5 109.2(3)
C11 C10 C5 108.3(2)
C9 C10 H10 111.2
C11 C10 H10 111.2
C5 C10 H10 111.2
C1 C11 C10 118.8(2)
C1 C11 C12 102.3(2)
C10 C11 C12 102.9(2)
C1 C11 H11 110.7
C10 C11 H11 110.7
C12 C11 H11 110.7
C3 C12 C7 116.5(2)
C3 C12 C11 98.6(2)
C7 C12 C11 109.6(2)
C3 C12 H12 110.5
C7 C12 H12 110.5
C11 C12 H12 110.5
C14 C13 C18 118.8(2)
C14 C13 P1 119.30(19)
C18 C13 P1 121.9(2)
C15 C14 C13 120.1(3)
C15 C14 H14 119.9
C13 C14 H14 119.9
C16 C15 C14 120.6(3)
C16 C15 H15 119.7
C14 C15 H15 119.7
C17 C16 C15 119.6(3)
C17 C16 H16 120.2
C15 C16 H16 120.2
C16 C17 C18 120.4(3)
C16 C17 H17 119.8
C18 C17 H17 119.8
C17 C18 C13 120.4(3)
C17 C18 H18 119.8
C13 C18 H18 119.8
C24 C19 C20 118.3(2)
C24 C19 P1 121.83(19)
C20 C19 P1 119.81(18)
C21 C20 C19 120.5(2)
C21 C20 H20 119.7
C19 C20 H20 119.7
C22 C21 C20 120.4(2)
C22 C21 H21 119.8
C20 C21 H21 119.8
C23 C22 C21 119.3(3)
C23 C22 H22 120.4
C21 C22 H22 120.4
C22 C23 C24 120.6(3)
C22 C23 H23 119.7
C24 C23 H23 119.7
C23 C24 C19 120.8(2)
C23 C24 H24 119.6
C19 C24 H24 119.6
C26 C25 C30 119.5(2)
C26 C25 P1 121.33(19)
C30 C25 P1 118.9(2)
C27 C26 C25 120.4(3)
C27 C26 H26 119.8
C25 C26 H26 119.8
C28 C27 C26 119.6(3)
C28 C27 H27 120.2
C26 C27 H27 120.2
C29 C28 C27 120.4(3)
C29 C28 H28 119.8
C27 C28 H28 119.8
C28 C29 C30 120.9(3)
C28 C29 H29 119.5
C30 C29 H29 119.5
C29 C30 C25 119.2(3)
C29 C30 H30 120.4
C25 C30 H30 120.4

loop_
_geom_bond_atom_site_label_1
_geom_bond_atom_site_label_2
_geom_bond_distance
Pd1 C4 2.057(3)
Pd1 C2 2.228(3)
Pd1 C1 2.291(3)
Pd1 P1 2.2927(6)
Pd1 Br1 2.5684(4)
P1 C25 1.824(2)
P1 C19 1.826(3)
P1 C13 1.836(2)
C1 C2 1.350(5)
C1 C11 1.519(4)
C1 H1 0.9500
C2 C3 1.513(4)
C2 H2 0.9500
C3 C12 1.536(4)
C3 C4 1.541(3)
C3 H3 1.0000
C4 C5 1.516(3)
C4 H4 1.0000
C5 C6 1.542(4)
C5 C10 1.547(4)
C5 H5 1.0000
C6 C7 1.533(4)
C6 H6A 0.9900
C6 H6B 0.9900
C7 C8 1.527(4)
C7 C12 1.541(4)
C7 H7 1.0000
C8 C9 1.542(4)
C8 H8A 0.9900
C8 H8B 0.9900
C9 C10 1.540(4)
C9 H9A 0.9900
C9 H9B 0.9900
C10 C11 1.542(4)
C10 H10 1.0000
C11 C12 1.548(4)
C11 H11 1.0000
C12 H12 1.0000
C13 C14 1.390(4)
C13 C18 1.390(4)
C14 C15 1.387(4)
C14 H14 0.9500
C15 C16 1.378(4)
C15 H15 0.9500
C16 C17 1.372(4)
C16 H16 0.9500
C17 C18 1.387(4)
C17 H17 0.9500
C18 H18 0.9500
C19 C24 1.391(3)
C19 C20 1.392(3)
C20 C21 1.384(4)
C20 H20 0.9500
C21 C22 1.382(4)
C21 H21 0.9500
C22 C23 1.378(4)
C22 H22 0.9500
C23 C24 1.378(4)
C23 H23 0.9500
C24 H24 0.9500
C25 C26 1.390(4)
C25 C30 1.390(4)
C26 C27 1.383(4)
C26 H26 0.9500
C27 C28 1.376(4)
C27 H27 0.9500
C28 C29 1.365(5)
C28 H28 0.9500
C29 C30 1.387(4)
C29 H29 0.9500
C30 H30 0.9500

loop_
_geom_torsion_atom_site_label_1
_geom_torsion_atom_site_label_2
_geom_torsion_atom_site_label_3
_geom_torsion_atom_site_label_4
_geom_torsion
C4 Pd1 P1 C25 118.24(11)
C2 Pd1 P1 C25 161.41(18)
C1 Pd1 P1 C25 58.3(4)
Br1 Pd1 P1 C25 -56.36(9)
C4 Pd1 P1 C19 1.53(11)
C2 Pd1 P1 C19 44.71(19)
C1 Pd1 P1 C19 -58.4(4)
Br1 Pd1 P1 C19 -173.06(9)
C4 Pd1 P1 C13 -118.62(11)
C2 Pd1 P1 C13 -75.44(19)
C1 Pd1 P1 C13 -178.5(4)
Br1 Pd1 P1 C13 66.79(9)
C4 Pd1 C1 C2 62.35(19)
P1 Pd1 C1 C2 123.8(4)
Br1 Pd1 C1 C2 -120.89(19)
C4 Pd1 C1 C11 -44.0(2)
C2 Pd1 C1 C11 -106.3(3)
P1 Pd1 C1 C11 17.4(5)
Br1 Pd1 C1 C11 132.8(2)
C11 C1 C2 C3 10.5(3)
Pd1 C1 C2 C3 -89.94(19)
C11 C1 C2 Pd1 100.5(2)
C4 Pd1 C2 C1 -107.3(2)
P1 Pd1 C2 C1 -155.75(16)
Br1 Pd1 C2 C1 63.86(19)
C4 Pd1 C2 C3 -0.77(16)
C1 Pd1 C2 C3 106.5(3)
P1 Pd1 C2 C3 -49.2(3)
Br1 Pd1 C2 C3 170.36(15)
C1 C2 C3 C12 -34.8(3)
Pd1 C2 C3 C12 -110.56(18)
C1 C2 C3 C4 76.7(3)
Pd1 C2 C3 C4 0.9(2)
C2 C3 C4 C5 -113.5(2)
C12 C3 C4 C5 -7.3(3)
C2 C3 C4 Pd1 -1.0(2)
C12 C3 C4 Pd1 105.2(2)
C2 Pd1 C4 C5 115.33(19)
C1 Pd1 C4 C5 81.74(18)
P1 Pd1 C4 C5 -86.06(15)
Br1 Pd1 C4 C5 64.4(4)
C2 Pd1 C4 C3 0.76(16)
C1 Pd1 C4 C3 -32.83(17)
P1 Pd1 C4 C3 159.38(14)
Br1 Pd1 C4 C3 -50.2(4)
C3 C4 C5 C6 -58.0(3)
Pd1 C4 C5 C6 -166.12(16)
C3 C4 C5 C10 58.8(3)
Pd1 C4 C5 C10 -49.3(2)
C4 C5 C6 C7 83.3(2)
C10 C5 C6 C7 -36.0(3)
C5 C6 C7 C8 82.1(3)
C5 C6 C7 C12 -34.9(3)
C6 C7 C8 C9 -46.2(3)
C12 C7 C8 C9 70.1(3)
C7 C8 C9 C10 -25.2(4)
C8 C9 C10 C11 -46.6(3)
C8 C9 C10 C5 69.7(3)
C4 C5 C10 C9 -148.6(2)
C6 C5 C10 C9 -34.1(3)
C4 C5 C10 C11 -33.9(3)
C6 C5 C10 C11 80.6(3)
C2 C1 C11 C10 -94.8(3)
Pd1 C1 C11 C10 -20.5(3)
C2 C1 C11 C12 17.6(3)
Pd1 C1 C11 C12 91.9(2)
C9 C10 C11 C1 -167.5(3)
C5 C10 C11 C1 75.6(3)
C9 C10 C11 C12 80.5(3)
C5 C10 C11 C12 -36.5(3)
C2 C3 C12 C7 160.0(2)
C4 C3 C12 C7 55.5(3)
C2 C3 C12 C11 43.1(2)
C4 C3 C12 C11 -61.4(3)
C8 C7 C12 C3 -146.3(2)
C6 C7 C12 C3 -31.4(3)
C8 C7 C12 C11 -35.7(3)
C6 C7 C12 C11 79.3(3)
C1 C11 C12 C3 -36.7(2)
C10 C11 C12 C3 87.1(2)
C1 C11 C12 C7 -158.8(2)
C10 C11 C12 C7 -35.1(3)
C25 P1 C13 C14 106.1(2)
C19 P1 C13 C14 -147.2(2)
Pd1 P1 C13 C14 -19.6(2)
C25 P1 C13 C18 -74.3(2)
C19 P1 C13 C18 32.3(2)
Pd1 P1 C13 C18 159.94(18)
C18 C13 C14 C15 -0.6(4)
P1 C13 C14 C15 178.9(2)
C13 C14 C15 C16 -0.1(4)
C14 C15 C16 C17 1.2(4)
C15 C16 C17 C18 -1.5(4)
C16 C17 C18 C13 0.8(4)
C14 C13 C18 C17 0.3(4)
P1 C13 C18 C17 -179.2(2)
C25 P1 C19 C24 -22.2(2)
C13 P1 C19 C24 -133.7(2)
Pd1 P1 C19 C24 100.5(2)
C25 P1 C19 C20 161.0(2)
C13 P1 C19 C20 49.5(2)
Pd1 P1 C19 C20 -76.3(2)
C24 C19 C20 C21 2.3(4)
P1 C19 C20 C21 179.2(2)
C19 C20 C21 C22 -2.3(4)
C20 C21 C22 C23 0.5(4)
C21 C22 C23 C24 1.2(4)
C22 C23 C24 C19 -1.1(4)
C20 C19 C24 C23 -0.6(4)
P1 C19 C24 C23 -177.5(2)
C19 P1 C25 C26 -56.8(2)
C13 P1 C25 C26 51.1(2)
Pd1 P1 C25 C26 177.59(19)
C19 P1 C25 C30 116.9(2)
C13 P1 C25 C30 -135.2(2)
Pd1 P1 C25 C30 -8.7(2)
C30 C25 C26 C27 -1.6(4)
P1 C25 C26 C27 172.0(2)
C25 C26 C27 C28 0.3(4)
C26 C27 C28 C29 1.6(5)
C27 C28 C29 C30 -2.1(5)
C28 C29 C30 C25 0.8(5)
C26 C25 C30 C29 1.1(4)
P1 C25 C30 C29 -172.7(2)
